data_7029358
loop_
_publ_author_name
'Han, Jianlin'
'Ono, Taizo'
'Uekusa, Hidehiro'
'Klika, Karel D.'
'Soloshonok, Vadim A.'

_publ_section_title
;
 Substituent-controlled preference of carbonyl group-metal coordination in
 d(8) metal complexes with non-symmetric pentadentate ligands. Structural
 and stereochemical aspects.
;
_journal_issue 14
_journal_name_full 'Dalton transactions (Cambridge, England : 2003)'
_journal_page_first 5375
_journal_page_last 5381
_journal_paper_doi 10.1039/c3dt53312c
_journal_volume 43
_journal_year 2014
_chemical_formula_moiety 'C39 H30 F3 N3 Ni O5, H2 O'
_chemical_formula_sum 'C39 H32 F3 N3 Ni O6'
_chemical_formula_weight 754.39
_chemical_name_systematic
; 
 ? 
;
_space_group_IT_number 2
_symmetry_cell_setting triclinic
_symmetry_space_group_name_Hall '-P 1'
_symmetry_space_group_name_H-M 'P -1'
_atom_sites_solution_hydrogens geom
_atom_sites_solution_primary direct
_atom_sites_solution_secondary difmap
_audit_creation_method SHELXL-97
_cell_angle_alpha 66.870(7)
_cell_angle_beta 74.393(7)
_cell_angle_gamma 87.648(8)
_cell_formula_units_Z 2
_cell_length_a 9.648(4)
_cell_length_b 13.897(6)
_cell_length_c 16.270(7)
_cell_measurement_reflns_used 470
_cell_measurement_temperature 291(2)
_cell_measurement_theta_max 17.52
_cell_measurement_theta_min 2.26
_cell_volume 1927.0(14)
_computing_cell_refinement SMART
_computing_data_collection 'SMART (Bruker, 2000)'
_computing_data_reduction 'SAINT (Bruker, 2000)'
_computing_molecular_graphics SHELXTL
_computing_publication_material SHELXTL
_computing_structure_refinement SHELXTL
_computing_structure_solution 'SHELXTL (Bruker, 2000)'
_diffrn_ambient_temperature 291(2)
_diffrn_measured_fraction_theta_full 0.981
_diffrn_measured_fraction_theta_max 0.981
_diffrn_measurement_device_type 'Bruker Smart Apex CCD'
_diffrn_measurement_method 'phi and omega scans'
_diffrn_radiation_monochromator graphite
_diffrn_radiation_source 'sealed tube'
_diffrn_radiation_type MoK\a
_diffrn_radiation_wavelength 0.71073
_diffrn_reflns_av_R_equivalents 0.0293
_diffrn_reflns_av_sigmaI/netI 0.0837
_diffrn_reflns_limit_h_max 11
_diffrn_reflns_limit_h_min -11
_diffrn_reflns_limit_k_max 17
_diffrn_reflns_limit_k_min -9
_diffrn_reflns_limit_l_max 20
_diffrn_reflns_limit_l_min -16
_diffrn_reflns_number 10590
_diffrn_reflns_theta_full 26.00
_diffrn_reflns_theta_max 26.00
_diffrn_reflns_theta_min 2.20
_exptl_absorpt_coefficient_mu 0.565
_exptl_absorpt_correction_T_max 0.8
_exptl_absorpt_correction_T_min 0.7
_exptl_absorpt_correction_type multi-scan
_exptl_absorpt_process_details 'SADABS; Bruker, 2000'
_exptl_crystal_colour Red
_exptl_crystal_density_diffrn 1.300
_exptl_crystal_density_method 'not measured'
_exptl_crystal_description Rod
_exptl_crystal_F_000 780
_exptl_crystal_size_max 0.28
_exptl_crystal_size_mid 0.24
_exptl_crystal_size_min 0.22
_refine_diff_density_max 0.559
_refine_diff_density_min -0.421
_refine_diff_density_rms 0.047
_refine_ls_extinction_method none
_refine_ls_goodness_of_fit_ref 0.980
_refine_ls_hydrogen_treatment constr
_refine_ls_matrix_type full
_refine_ls_number_parameters 488
_refine_ls_number_reflns 7415
_refine_ls_number_restraints 1
_refine_ls_restrained_S_all 0.981
_refine_ls_R_factor_all 0.0853
_refine_ls_R_factor_gt 0.0552
_refine_ls_shift/su_max 0.012
_refine_ls_shift/su_mean 0.002
_refine_ls_structure_factor_coef Fsqd
_refine_ls_weighting_details 'calc w=1/[\s^2^(Fo^2^)+(0.04P)^2^+0.44P] where P=(Fo^2^+2Fc^2^)/3'
_refine_ls_weighting_scheme calc
_refine_ls_wR_factor_gt 0.0954
_refine_ls_wR_factor_ref 0.1010
_reflns_number_gt 4985
_reflns_number_total 7415
_reflns_threshold_expression >2sigma(I)
_cod_data_source_file c3dt53312c.txt
_cod_data_source_block a
_cod_depositor_comments
;
The following automatic conversions were performed:

'_symmetry_cell_setting' value 'Triclinic' changed to 'triclinic'
according to
/usr/data/users/saulius/crontab/automatic-downloads/current/RSC/lib/dictionaries/cif_core.dic
dictionary named 'cif_core.dic' version 2.4.2 from 2011-04-26.

Automatic conversion script
Id: cif_fix_values 2281 2013-09-26 08:29:07Z andrius 
;
_cod_original_sg_symbol_H-M 'P-1   '
_cod_database_code 7029358

loop_
_symmetry_equiv_pos_as_xyz
'x, y, z'
'-x, -y, -z'

loop_
_atom_site_label
_atom_site_type_symbol
_atom_site_fract_x
_atom_site_fract_y
_atom_site_fract_z
_atom_site_U_iso_or_equiv
_atom_site_adp_type
_atom_site_occupancy
_atom_site_symmetry_multiplicity
_atom_site_calc_flag
_atom_site_refinement_flags
C1 C 0.0491(4) -0.0529(3) 0.7456(2) 0.0543(8) Uani 1 1 d .
H1A H 0.0508 -0.1225 0.7923 0.065 Uiso 1 1 calc R
H1B H -0.0257 -0.0552 0.7167 0.065 Uiso 1 1 calc R
C2 C 0.0138(3) 0.0239(2) 0.7921(2) 0.0442(7) Uani 1 1 d .
C3 C 0.0946(3) 0.1880(2) 0.78333(19) 0.0422(7) Uani 1 1 d .
C4 C 0.0593(3) 0.1637(2) 0.87855(19) 0.0430(7) Uani 1 1 d .
H4 H 0.0239 0.0956 0.9196 0.052 Uiso 1 1 calc R
C5 C 0.0745(3) 0.2353(2) 0.91398(19) 0.0402(7) Uani 1 1 d .
H5 H 0.0534 0.2150 0.9780 0.048 Uiso 1 1 calc R
C6 C 0.1203(3) 0.3358(2) 0.8564(2) 0.0468(7) Uani 1 1 d .
H6 H 0.1259 0.3849 0.8813 0.056 Uiso 1 1 calc R
C7 C 0.1576(3) 0.3661(2) 0.7638(2) 0.0443(7) Uani 1 1 d .
H7 H 0.1933 0.4348 0.7253 0.053 Uiso 1 1 calc R
C8 C 0.1430(3) 0.2932(2) 0.7240(2) 0.0468(7) Uani 1 1 d .
C9 C 0.1830(3) 0.3330(2) 0.62268(19) 0.0417(7) Uani 1 1 d .
C10 C 0.1998(3) 0.4441(2) 0.5613(2) 0.0466(7) Uani 1 1 d .
C11 C 0.1015(3) 0.5134(2) 0.57423(18) 0.0383(6) Uani 1 1 d .
H11 H 0.0212 0.4877 0.6255 0.046 Uiso 1 1 calc R
C12 C 0.1110(3) 0.6185(2) 0.5175(2) 0.0480(7) Uani 1 1 d .
H12 H 0.0394 0.6619 0.5296 0.058 Uiso 1 1 calc R
C13 C 0.2308(3) 0.6566(2) 0.44238(19) 0.0397(6) Uani 1 1 d .
C14 C 0.3383(3) 0.5906(2) 0.4246(2) 0.0513(8) Uani 1 1 d .
H14 H 0.4200 0.6165 0.3744 0.062 Uiso 1 1 calc R
C15 C 0.3186(4) 0.4840(2) 0.4853(2) 0.0553(9) Uani 1 1 d .
H15 H 0.3880 0.4390 0.4738 0.066 Uiso 1 1 calc R
C16 C 0.1688(3) 0.8346(2) 0.3960(2) 0.0438(7) Uani 1 1 d .
H16A H 0.1070 0.8053 0.4584 0.066 Uiso 1 1 calc R
H16B H 0.1112 0.8537 0.3529 0.066 Uiso 1 1 calc R
H16C H 0.2234 0.8958 0.3872 0.066 Uiso 1 1 calc R
C17 C 0.1935(3) -0.0519(2) 0.5940(2) 0.0459(7) Uani 1 1 d .
H17A H 0.0969 -0.0547 0.5874 0.055 Uiso 1 1 calc R
H17B H 0.2309 -0.1203 0.6043 0.055 Uiso 1 1 calc R
C18 C 0.2899(3) 0.0308(2) 0.50694(19) 0.0386(6) Uani 1 1 d U
C19 C 0.4001(3) 0.2046(2) 0.44232(19) 0.0436(7) Uani 1 1 d .
C20 C 0.5243(3) 0.2447(2) 0.4507(2) 0.0457(7) Uani 1 1 d .
H20 H 0.5520 0.2120 0.5052 0.055 Uiso 1 1 calc R
C21 C 0.6081(3) 0.3336(2) 0.3785(2) 0.0427(7) Uani 1 1 d .
H21 H 0.6923 0.3575 0.3842 0.051 Uiso 1 1 calc R
C22 C 0.5646(3) 0.3835(2) 0.3011(2) 0.0450(7) Uani 1 1 d .
H22 H 0.6152 0.4451 0.2550 0.054 Uiso 1 1 calc R
C23 C 0.4480(3) 0.3446(2) 0.2900(2) 0.0472(7) Uani 1 1 d .
H23 H 0.4253 0.3771 0.2337 0.057 Uiso 1 1 calc R
C24 C 0.3589(3) 0.2566(2) 0.36035(19) 0.0406(6) Uani 1 1 d .
C25 C 0.2261(3) 0.2262(2) 0.3438(2) 0.0456(7) Uani 1 1 d .
C26 C 0.2394(3) 0.2312(2) 0.2485(2) 0.0430(7) Uani 1 1 d .
C27 C 0.3331(3) 0.1676(2) 0.2188(2) 0.0424(7) Uani 1 1 d .
H27 H 0.3859 0.1251 0.2577 0.051 Uiso 1 1 calc R
C28 C 0.3513(3) 0.1643(2) 0.1342(2) 0.0469(7) Uani 1 1 d .
H28 H 0.4139 0.1188 0.1166 0.056 Uiso 1 1 calc R
C29 C 0.2756(3) 0.2298(2) 0.0737(2) 0.0474(7) Uani 1 1 d .
H29 H 0.2876 0.2280 0.0157 0.057 Uiso 1 1 calc R
C30 C 0.1845(3) 0.2959(2) 0.1001(2) 0.0443(7) Uani 1 1 d .
H30 H 0.1350 0.3402 0.0597 0.053 Uiso 1 1 calc R
C31 C 0.1647(3) 0.2976(2) 0.1884(2) 0.0395(6) Uani 1 1 d .
C32 C 0.0603(3) 0.3687(2) 0.2132(2) 0.0470(7) Uani 1 1 d .
C33 C 0.3119(3) -0.0704(2) 0.7160(2) 0.0479(7) Uani 1 1 d .
H33A H 0.2890 -0.1454 0.7492 0.058 Uiso 1 1 calc R
H33B H 0.3985 -0.0597 0.6655 0.058 Uiso 1 1 calc R
C34 C 0.3446(3) -0.0282(2) 0.7809(2) 0.0467(7) Uani 1 1 d .
C35 C 0.2753(3) -0.0760(2) 0.87785(19) 0.0449(7) Uani 1 1 d .
H35 H 0.2120 -0.1353 0.9018 0.054 Uiso 1 1 calc R
C36 C 0.3022(3) -0.0345(2) 0.9343(2) 0.0447(7) Uani 1 1 d .
H36 H 0.2548 -0.0652 0.9974 0.054 Uiso 1 1 calc R
C37 C 0.3990(3) 0.0532(2) 0.9016(2) 0.0475(7) Uani 1 1 d .
H37 H 0.4175 0.0811 0.9413 0.057 Uiso 1 1 calc R
C38 C 0.4650(3) 0.0958(2) 0.8079(2) 0.0449(7) Uani 1 1 d .
H38 H 0.5311 0.1535 0.7841 0.054 Uiso 1 1 calc R
C39 C 0.4382(3) 0.0574(2) 0.7484(2) 0.0440(7) Uani 1 1 d .
H39 H 0.4840 0.0898 0.6852 0.053 Uiso 1 1 calc R
F1 F -0.06386(19) 0.31927(13) 0.27119(12) 0.0561(5) Uani 1 1 d .
F2 F 0.10669(18) 0.41662(12) 0.25912(12) 0.0476(4) Uani 1 1 d .
F3 F 0.02915(17) 0.44379(13) 0.14315(11) 0.0492(4) Uani 1 1 d .
N1 N 0.1899(3) -0.02307(18) 0.67463(17) 0.0456(6) Uani 1 1 d .
N2 N 0.3158(3) 0.12017(18) 0.51731(16) 0.0426(6) Uani 1 1 d U
N3 N 0.0908(3) 0.11421(19) 0.74482(16) 0.0421(6) Uani 1 1 d .
Ni1 Ni 0.20857(4) 0.12579(3) 0.62935(3) 0.03768(11) Uani 1 1 d .
O1 O -0.0811(2) -0.00291(15) 0.86659(14) 0.0491(5) Uani 1 1 d .
O2 O 0.2194(2) 0.27008(15) 0.57982(14) 0.0469(5) Uani 1 1 d .
O3 O 0.2642(2) 0.75952(15) 0.38058(14) 0.0470(5) Uani 1 1 d .
O4 O 0.3404(2) 0.01288(15) 0.43629(13) 0.0447(5) Uani 1 1 d .
O5 O 0.1111(2) 0.20175(15) 0.40381(14) 0.0449(5) Uani 1 1 d .
O1W O 0.3035(7) 0.6043(5) 0.9572(5) 0.064(2) Uani 0.30 1 d P
H1WA H 0.3931 0.6233 0.9349 0.096 Uiso 0.30 1 d PR
H1WB H 0.2551 0.6564 0.9362 0.096 Uiso 0.30 1 d PR
O2W O 0.2983(6) 0.6808(4) 0.1708(3) 0.0493(13) Uani 0.40 1 d P
H2WA H 0.3202 0.7441 0.1324 0.074 Uiso 0.40 1 d PR
H2WC H 0.2147 0.6617 0.1724 0.074 Uiso 0.40 1 d PR
O3W O 0.4314(7) 0.5858(5) 0.1102(4) 0.0481(17) Uani 0.30 1 d P
H3WA H 0.4199 0.5990 0.0570 0.072 Uiso 0.30 1 d PR
H3WB H 0.5191 0.6005 0.1045 0.072 Uiso 0.30 1 d PR

loop_
_atom_site_aniso_label
_atom_site_aniso_U_11
_atom_site_aniso_U_22
_atom_site_aniso_U_33
_atom_site_aniso_U_23
_atom_site_aniso_U_13
_atom_site_aniso_U_12
C1 0.0528(19) 0.0525(19) 0.0455(18) -0.0178(16) 0.0046(14) -0.0063(15)
C2 0.0433(17) 0.0406(16) 0.0376(15) -0.0103(13) -0.0010(13) 0.0009(13)
C3 0.0401(16) 0.0477(17) 0.0357(15) -0.0168(14) -0.0051(12) 0.0024(13)
C4 0.0416(16) 0.0457(17) 0.0364(15) -0.0137(14) -0.0063(12) 0.0051(13)
C5 0.0417(16) 0.0411(16) 0.0358(15) -0.0144(13) -0.0104(12) 0.0128(13)
C6 0.0426(17) 0.0558(19) 0.0404(17) -0.0134(15) -0.0154(13) -0.0109(14)
C7 0.0421(16) 0.0462(17) 0.0364(15) -0.0052(14) -0.0142(13) -0.0013(13)
C8 0.0456(17) 0.0450(17) 0.0359(15) -0.0065(14) -0.0041(13) 0.0036(13)
C9 0.0498(17) 0.0306(14) 0.0362(15) -0.0105(12) -0.0019(13) 0.0001(12)
C10 0.0527(18) 0.0429(17) 0.0384(16) -0.0113(14) -0.0100(13) -0.0018(14)
C11 0.0425(16) 0.0400(15) 0.0306(14) -0.0123(13) -0.0082(12) -0.0075(12)
C12 0.0387(16) 0.0401(17) 0.0527(18) -0.0105(14) -0.0045(14) 0.0019(13)
C13 0.0419(16) 0.0369(15) 0.0330(14) -0.0067(12) -0.0113(12) 0.0128(12)
C14 0.0524(19) 0.0405(17) 0.0458(18) -0.0122(14) 0.0017(14) 0.0111(14)
C15 0.058(2) 0.0422(18) 0.0422(17) -0.0052(15) 0.0038(15) 0.0134(15)
C16 0.0422(16) 0.0386(15) 0.0392(15) -0.0003(13) -0.0176(13) 0.0117(13)
C17 0.0450(17) 0.0483(17) 0.0415(16) -0.0193(14) -0.0038(13) -0.0050(13)
C18 0.0400(16) 0.0407(14) 0.0404(16) -0.0185(13) -0.0155(12) 0.0030(12)
C19 0.0471(17) 0.0457(17) 0.0328(14) -0.0134(13) -0.0046(13) -0.0043(13)
C20 0.0382(16) 0.0418(16) 0.0498(17) -0.0109(14) -0.0131(14) 0.0127(13)
C21 0.0354(16) 0.0471(17) 0.0428(16) -0.0175(14) -0.0058(13) -0.0032(13)
C22 0.0446(17) 0.0388(16) 0.0482(17) -0.0109(14) -0.0144(14) -0.0145(13)
C23 0.0445(17) 0.0453(17) 0.0441(16) -0.0103(14) -0.0088(13) -0.0156(13)
C24 0.0348(15) 0.0429(16) 0.0369(15) -0.0115(13) -0.0045(12) -0.0008(12)
C25 0.0410(17) 0.0503(18) 0.0389(16) -0.0140(14) -0.0052(13) -0.0060(13)
C26 0.0431(17) 0.0407(16) 0.0463(17) -0.0163(14) -0.0156(13) 0.0050(13)
C27 0.0357(15) 0.0428(16) 0.0460(17) -0.0145(14) -0.0126(13) 0.0090(13)
C28 0.0418(17) 0.0471(17) 0.0513(18) -0.0199(15) -0.0133(14) 0.0174(14)
C29 0.0473(17) 0.0441(17) 0.0446(17) -0.0131(14) -0.0112(14) 0.0119(14)
C30 0.0446(17) 0.0441(17) 0.0416(16) -0.0148(14) -0.0130(13) 0.0153(13)
C31 0.0454(17) 0.0296(14) 0.0425(16) -0.0123(13) -0.0132(13) 0.0007(12)
C32 0.0487(18) 0.0455(18) 0.0391(16) -0.0105(14) -0.0105(14) 0.0113(14)
C33 0.0548(19) 0.0434(17) 0.0368(15) -0.0104(14) -0.0083(14) 0.0110(14)
C34 0.0425(17) 0.0522(19) 0.0397(16) -0.0134(14) -0.0103(13) 0.0073(14)
C35 0.0530(18) 0.0356(16) 0.0352(15) -0.0078(13) -0.0044(13) 0.0042(13)
C36 0.0440(16) 0.0465(17) 0.0397(16) -0.0155(14) -0.0090(13) 0.0112(14)
C37 0.0503(18) 0.0446(17) 0.0456(17) -0.0158(15) -0.0149(14) 0.0130(14)
C38 0.0489(17) 0.0457(17) 0.0375(15) -0.0153(14) -0.0113(13) 0.0136(14)
C39 0.0429(17) 0.0462(17) 0.0369(15) -0.0097(14) -0.0141(13) 0.0176(14)
F1 0.0513(11) 0.0496(11) 0.0518(11) -0.0174(9) 0.0048(9) 0.0130(8)
F2 0.0493(10) 0.0425(10) 0.0499(10) -0.0187(8) -0.0136(8) 0.0175(8)
F3 0.0428(10) 0.0488(10) 0.0492(10) -0.0118(8) -0.0160(8) 0.0197(8)
N1 0.0470(15) 0.0378(13) 0.0444(14) -0.0135(11) -0.0040(11) -0.0037(11)
N2 0.0465(14) 0.0339(12) 0.0392(13) -0.0123(11) -0.0027(11) 0.0063(10)
N3 0.0440(14) 0.0435(14) 0.0339(13) -0.0125(11) -0.0076(11) 0.0064(11)
Ni1 0.0448(2) 0.0345(2) 0.03397(19) -0.01723(15) -0.00552(15) 0.00191(15)
O1 0.0427(11) 0.0412(11) 0.0501(12) -0.0188(10) 0.0117(9) -0.0139(9)
O2 0.0487(12) 0.0388(11) 0.0464(12) -0.0156(10) -0.0046(10) 0.0051(9)
O3 0.0420(12) 0.0327(10) 0.0447(11) 0.0007(9) -0.0025(9) 0.0033(9)
O4 0.0458(12) 0.0378(11) 0.0423(12) -0.0145(9) -0.0010(9) 0.0008(9)
O5 0.0354(11) 0.0428(11) 0.0496(12) -0.0152(10) -0.0042(9) -0.0060(9)
O1W 0.042(4) 0.039(4) 0.077(5) -0.021(4) 0.035(4) 0.001(3)
O2W 0.051(3) 0.053(3) 0.041(3) -0.013(3) -0.015(2) -0.004(2)
O3W 0.034(4) 0.064(5) 0.039(4) -0.016(3) -0.004(3) -0.005(3)

loop_
_atom_type_symbol
_atom_type_description
_atom_type_scat_dispersion_real
_atom_type_scat_dispersion_imag
_atom_type_scat_source
C C 0.0033 0.0016 'International Tables Vol C Tables 4.2.6.8 and 6.1.1.4'
H H 0.0000 0.0000 'International Tables Vol C Tables 4.2.6.8 and 6.1.1.4'
F F 0.0171 0.0103 'International Tables Vol C Tables 4.2.6.8 and 6.1.1.4'
N N 0.0061 0.0033 'International Tables Vol C Tables 4.2.6.8 and 6.1.1.4'
Ni Ni 0.3393 1.1124 'International Tables Vol C Tables 4.2.6.8 and 6.1.1.4'
O O 0.0106 0.0060 'International Tables Vol C Tables 4.2.6.8 and 6.1.1.4'

loop_
_geom_angle_atom_site_label_1
_geom_angle_atom_site_label_2
_geom_angle_atom_site_label_3
_geom_angle
N1 C1 C2 111.5(3)
N1 C1 H1A 109.3
C2 C1 H1A 109.3
N1 C1 H1B 109.3
C2 C1 H1B 109.3
H1A C1 H1B 108.0
O1 C2 N3 128.0(3)
O1 C2 C1 118.6(3)
N3 C2 C1 113.4(3)
N3 C3 C4 124.1(3)
N3 C3 C8 119.5(3)
C4 C3 C8 116.4(3)
C5 C4 C3 122.8(3)
C5 C4 H4 118.6
C3 C4 H4 118.6
C4 C5 C6 120.1(3)
C4 C5 H5 119.9
C6 C5 H5 119.9
C7 C6 C5 121.1(3)
C7 C6 H6 119.5
C5 C6 H6 119.5
C6 C7 C8 120.4(3)
C6 C7 H7 119.8
C8 C7 H7 119.8
C3 C8 C7 119.1(3)
C3 C8 C9 123.9(3)
C7 C8 C9 117.0(3)
O2 C9 C8 121.1(3)
O2 C9 C10 114.4(3)
C8 C9 C10 124.2(3)
C11 C10 C15 116.3(3)
C11 C10 C9 123.1(3)
C15 C10 C9 120.6(3)
C10 C11 C12 125.3(3)
C10 C11 H11 117.3
C12 C11 H11 117.3
C13 C12 C11 117.2(3)
C13 C12 H12 121.4
C11 C12 H12 121.4
C12 C13 O3 126.2(2)
C12 C13 C14 121.0(3)
O3 C13 C14 112.7(2)
C13 C14 C15 117.9(3)
C13 C14 H14 121.1
C15 C14 H14 121.1
C10 C15 C14 122.2(3)
C10 C15 H15 118.9
C14 C15 H15 118.9
O3 C16 H16A 109.5
O3 C16 H16B 109.5
H16A C16 H16B 109.5
O3 C16 H16C 109.5
H16A C16 H16C 109.5
H16B C16 H16C 109.5
N1 C17 C18 108.0(2)
N1 C17 H17A 110.1
C18 C17 H17A 110.1
N1 C17 H17B 110.1
C18 C17 H17B 110.1
H17A C17 H17B 108.4
O4 C18 N2 126.1(3)
O4 C18 C17 120.6(3)
N2 C18 C17 113.3(2)
N2 C19 C20 119.7(3)
N2 C19 C24 121.9(3)
C20 C19 C24 118.2(3)
C19 C20 C21 121.6(3)
C19 C20 H20 119.2
C21 C20 H20 119.2
C22 C21 C20 119.2(3)
C22 C21 H21 120.4
C20 C21 H21 120.4
C21 C22 C23 120.4(3)
C21 C22 H22 119.8
C23 C22 H22 119.8
C22 C23 C24 122.8(3)
C22 C23 H23 118.6
C24 C23 H23 118.6
C19 C24 C23 117.7(3)
C19 C24 C25 124.0(3)
C23 C24 C25 118.3(3)
O5 C25 C24 121.9(3)
O5 C25 C26 121.6(3)
C24 C25 C26 116.5(2)
C27 C26 C31 118.7(3)
C27 C26 C25 117.2(3)
C31 C26 C25 124.1(3)
C28 C27 C26 122.0(3)
C28 C27 H27 119.0
C26 C27 H27 119.0
C27 C28 C29 119.7(3)
C27 C28 H28 120.1
C29 C28 H28 120.1
C30 C29 C28 119.7(3)
C30 C29 H29 120.2
C28 C29 H29 120.2
C29 C30 C31 120.1(3)
C29 C30 H30 119.9
C31 C30 H30 119.9
C26 C31 C30 119.6(3)
C26 C31 C32 123.4(3)
C30 C31 C32 116.9(2)
F3 C32 F1 106.5(2)
F3 C32 F2 105.5(2)
F1 C32 F2 103.6(2)
F3 C32 C31 115.2(3)
F1 C32 C31 113.0(3)
F2 C32 C31 112.1(2)
C34 C33 N1 116.0(2)
C34 C33 H33A 108.3
N1 C33 H33A 108.3
C34 C33 H33B 108.3
N1 C33 H33B 108.3
H33A C33 H33B 107.4
C39 C34 C35 118.8(3)
C39 C34 C33 120.9(3)
C35 C34 C33 120.3(3)
C36 C35 C34 119.2(3)
C36 C35 H35 120.4
C34 C35 H35 120.4
C35 C36 C37 122.3(3)
C35 C36 H36 118.8
C37 C36 H36 118.8
C38 C37 C36 116.4(3)
C38 C37 H37 121.8
C36 C37 H37 121.8
C39 C38 C37 122.9(3)
C39 C38 H38 118.6
C37 C38 H38 118.6
C38 C39 C34 120.3(3)
C38 C39 H39 119.9
C34 C39 H39 119.9
C1 N1 C17 112.6(2)
C1 N1 C33 111.6(2)
C17 N1 C33 109.9(2)
C1 N1 Ni1 104.20(18)
C17 N1 Ni1 107.81(18)
C33 N1 Ni1 110.60(19)
C18 N2 C19 119.9(2)
C18 N2 Ni1 114.77(19)
C19 N2 Ni1 124.59(19)
C2 N3 C3 122.2(2)
C2 N3 Ni1 113.3(2)
C3 N3 Ni1 124.14(19)
O2 Ni1 N3 93.67(10)
O2 Ni1 N2 93.03(9)
N3 Ni1 N2 172.54(11)
O2 Ni1 N1 175.95(11)
N3 Ni1 N1 87.90(11)
N2 Ni1 N1 85.21(10)
C9 O2 Ni1 128.69(19)
C13 O3 C16 117.6(2)
H1WA O1W H1WB 109.5
H2WA O2W H2WC 109.5
H3WA O3W H3WB 109.5

loop_
_geom_bond_atom_site_label_1
_geom_bond_atom_site_label_2
_geom_bond_distance
C1 N1 1.475(4)
C1 C2 1.515(4)
C1 H1A 0.9700
C1 H1B 0.9700
C2 O1 1.233(3)
C2 N3 1.315(4)
C3 N3 1.402(4)
C3 C4 1.394(4)
C3 C8 1.411(4)
C4 C5 1.361(4)
C4 H4 0.9300
C5 C6 1.350(4)
C5 H5 0.9300
C6 C7 1.342(4)
C6 H6 0.9300
C7 C8 1.428(4)
C7 H7 0.9300
C8 C9 1.460(4)
C9 O2 1.302(3)
C9 C10 1.460(4)
C10 C11 1.359(4)
C10 C15 1.378(4)
C11 C12 1.379(4)
C11 H11 0.9300
C12 C13 1.376(4)
C12 H12 0.9300
C13 O3 1.376(3)
C13 C14 1.403(4)
C14 C15 1.406(4)
C14 H14 0.9300
C15 H15 0.9300
C16 O3 1.415(3)
C16 H16A 0.9600
C16 H16B 0.9600
C16 H16C 0.9600
C17 N1 1.507(4)
C17 C18 1.513(4)
C17 H17A 0.9700
C17 H17B 0.9700
C18 O4 1.238(3)
C18 N2 1.359(4)
C19 N2 1.395(4)
C19 C20 1.402(4)
C19 C24 1.401(4)
C20 C21 1.411(4)
C20 H20 0.9300
C21 C22 1.348(4)
C21 H21 0.9300
C22 C23 1.352(4)
C22 H22 0.9300
C23 C24 1.415(4)
C23 H23 0.9300
C24 C25 1.486(4)
C25 O5 1.219(3)
C25 C26 1.495(4)
C26 C27 1.366(4)
C26 C31 1.394(4)
C27 C28 1.358(4)
C27 H27 0.9300
C28 C29 1.400(4)
C28 H28 0.9300
C29 C30 1.357(4)
C29 H29 0.9300
C30 C31 1.407(4)
C30 H30 0.9300
C31 C32 1.471(4)
C32 F3 1.305(3)
C32 F1 1.322(3)
C32 F2 1.341(4)
C33 C34 1.496(4)
C33 N1 1.512(4)
C33 H33A 0.9700
C33 H33B 0.9700
C34 C39 1.359(4)
C34 C35 1.422(4)
C35 C36 1.342(4)
C35 H35 0.9300
C36 C37 1.399(4)
C36 H36 0.9300
C37 C38 1.371(4)
C37 H37 0.9300
C38 C39 1.356(4)
C38 H38 0.9300
C39 H39 0.9300
N1 Ni1 1.902(3)
N2 Ni1 1.868(2)
N3 Ni1 1.864(2)
Ni1 O2 1.839(2)
O1W H1WA 0.8500
O1W H1WB 0.8500
O2W H2WA 0.8499
O2W H2WC 0.8500
O3W H3WA 0.8500
O3W H3WB 0.8500

loop_
_geom_torsion_atom_site_label_1
_geom_torsion_atom_site_label_2
_geom_torsion_atom_site_label_3
_geom_torsion_atom_site_label_4
_geom_torsion
N1 C1 C2 O1 -162.9(3)
N1 C1 C2 N3 17.8(4)
N3 C3 C4 C5 174.8(3)
C8 C3 C4 C5 -2.2(4)
C3 C4 C5 C6 2.6(4)
C4 C5 C6 C7 -3.0(4)
C5 C6 C7 C8 3.1(4)
N3 C3 C8 C7 -175.0(3)
C4 C3 C8 C7 2.2(4)
N3 C3 C8 C9 3.6(4)
C4 C3 C8 C9 -179.3(3)
C6 C7 C8 C3 -2.7(4)
C6 C7 C8 C9 178.7(3)
C3 C8 C9 O2 -21.5(5)
C7 C8 C9 O2 157.0(3)
C3 C8 C9 C10 164.7(3)
C7 C8 C9 C10 -16.7(4)
O2 C9 C10 C11 138.5(3)
C8 C9 C10 C11 -47.3(5)
O2 C9 C10 C15 -40.9(4)
C8 C9 C10 C15 133.2(3)
C15 C10 C11 C12 0.6(5)
C9 C10 C11 C12 -178.8(3)
C10 C11 C12 C13 -0.9(5)
C11 C12 C13 O3 -176.4(3)
C11 C12 C13 C14 0.0(5)
C12 C13 C14 C15 1.0(5)
O3 C13 C14 C15 177.8(3)
C11 C10 C15 C14 0.5(5)
C9 C10 C15 C14 180.0(3)
C13 C14 C15 C10 -1.2(5)
N1 C17 C18 O4 161.5(3)
N1 C17 C18 N2 -16.4(3)
N2 C19 C20 C21 -176.5(3)
C24 C19 C20 C21 -1.3(4)
C19 C20 C21 C22 2.7(5)
C20 C21 C22 C23 -4.7(5)
C21 C22 C23 C24 5.5(5)
N2 C19 C24 C23 176.9(3)
C20 C19 C24 C23 1.9(4)
N2 C19 C24 C25 -1.7(5)
C20 C19 C24 C25 -176.8(3)
C22 C23 C24 C19 -4.0(5)
C22 C23 C24 C25 174.7(3)
C19 C24 C25 O5 42.3(5)
C23 C24 C25 O5 -136.3(3)
C19 C24 C25 C26 -140.0(3)
C23 C24 C25 C26 41.4(4)
O5 C25 C26 C27 -120.5(3)
C24 C25 C26 C27 61.8(4)
O5 C25 C26 C31 60.8(4)
C24 C25 C26 C31 -116.9(3)
C31 C26 C27 C28 -2.5(5)
C25 C26 C27 C28 178.7(3)
C26 C27 C28 C29 1.8(5)
C27 C28 C29 C30 0.0(5)
C28 C29 C30 C31 -0.9(5)
C27 C26 C31 C30 1.5(4)
C25 C26 C31 C30 -179.7(3)
C27 C26 C31 C32 179.4(3)
C25 C26 C31 C32 -1.9(5)
C29 C30 C31 C26 0.1(5)
C29 C30 C31 C32 -177.9(3)
C26 C31 C32 F3 162.7(3)
C30 C31 C32 F3 -19.4(4)
C26 C31 C32 F1 -74.6(4)
C30 C31 C32 F1 103.3(3)
C26 C31 C32 F2 42.0(4)
C30 C31 C32 F2 -140.1(3)
N1 C33 C34 C39 -87.9(3)
N1 C33 C34 C35 90.6(3)
C39 C34 C35 C36 1.0(4)
C33 C34 C35 C36 -177.5(3)
C34 C35 C36 C37 -1.5(4)
C35 C36 C37 C38 0.5(4)
C36 C37 C38 C39 1.0(4)
C37 C38 C39 C34 -1.4(4)
C35 C34 C39 C38 0.4(4)
C33 C34 C39 C38 178.9(3)
C2 C1 N1 C17 -147.1(3)
C2 C1 N1 C33 88.8(3)
C2 C1 N1 Ni1 -30.5(3)
C18 C17 N1 C1 146.3(3)
C18 C17 N1 C33 -88.7(3)
C18 C17 N1 Ni1 31.9(3)
C34 C33 N1 C1 -68.7(3)
C34 C33 N1 C17 165.7(2)
C34 C33 N1 Ni1 46.8(3)
O4 C18 N2 C19 3.8(4)
C17 C18 N2 C19 -178.4(3)
O4 C18 N2 Ni1 174.6(2)
C17 C18 N2 Ni1 -7.6(3)
C20 C19 N2 C18 -122.8(3)
C24 C19 N2 C18 62.2(4)
C20 C19 N2 Ni1 67.3(4)
C24 C19 N2 Ni1 -107.7(3)
O1 C2 N3 C3 13.0(5)
C1 C2 N3 C3 -167.7(3)
O1 C2 N3 Ni1 -173.8(3)
C1 C2 N3 Ni1 5.4(3)
C4 C3 N3 C2 21.3(4)
C8 C3 N3 C2 -161.8(3)
C4 C3 N3 Ni1 -151.1(2)
C8 C3 N3 Ni1 25.8(4)
C2 N3 Ni1 O2 156.5(2)
C3 N3 Ni1 O2 -30.6(2)
C2 N3 Ni1 N1 -19.8(2)
C3 N3 Ni1 N1 153.2(2)
C18 N2 Ni1 O2 -154.3(2)
C19 N2 Ni1 O2 16.1(2)
C18 N2 Ni1 N1 22.1(2)
C19 N2 Ni1 N1 -167.5(2)
C1 N1 Ni1 N3 27.4(2)
C17 N1 Ni1 N3 147.24(19)
C33 N1 Ni1 N3 -92.57(19)
C1 N1 Ni1 N2 -149.7(2)
C17 N1 Ni1 N2 -29.9(2)
C33 N1 Ni1 N2 90.28(19)
C8 C9 O2 Ni1 8.3(4)
C10 C9 O2 Ni1 -177.4(2)
N3 Ni1 O2 C9 13.7(3)
N2 Ni1 O2 C9 -169.6(3)
C12 C13 O3 C16 1.5(4)
C14 C13 O3 C16 -175.2(3)
